data_4087712
loop_
_publ_author_name
'Nesbit, Mark A.'
'Suess, Daniel L. M.'
'Peters, Jonas C.'

_publ_section_title
;
 E--H Bond Activations and Hydrosilylation Catalysis with Iron and Cobalt
 Metalloboranes
;
_journal_issue 19
_journal_name_full Organometallics
_journal_page_first 4741
_journal_paper_doi 10.1021/acs.organomet.5b00530
_journal_volume 34
_journal_year 2015
_chemical_formula_moiety '0.17(C60 H82 B2 Co2 N2 P4), 0.67(C30 H41 B Co N2 P2)'
_chemical_formula_sum 'C30 H41 B Co N1.67 P2'
_chemical_formula_weight 556.66
_space_group_crystal_system triclinic
_space_group_IT_number 2
_space_group_name_Hall '-P 1'
_space_group_name_H-M_alt 'P -1'
_atom_sites_solution_hydrogens mixed
_audit_creation_date 2015-06-11
_audit_creation_method
;
Olex2 1.2
(compiled 2015.01.26 svn.r3150 for OlexSys, GUI svn.r4998)
;
_cell_angle_alpha 69.741(5)
_cell_angle_beta 81.149(4)
_cell_angle_gamma 74.584(3)
_cell_formula_units_Z 6
_cell_length_a 10.7517(7)
_cell_length_b 18.0184(12)
_cell_length_c 24.6119(15)
_cell_measurement_reflns_used 9425
_cell_measurement_temperature 100(2)
_cell_measurement_theta_max 29.21
_cell_measurement_theta_min 2.21
_cell_volume 4302.0(5)
_computing_molecular_graphics 'Olex2 (Dolomanov et al., 2009)'
_computing_publication_material 'Olex2 (Dolomanov et al., 2009)'
_computing_structure_refinement 'ShelXL (Sheldrick, 2008)'
_diffrn_ambient_temperature 100.15
_diffrn_measured_fraction_theta_full 0.998
_diffrn_measured_fraction_theta_max 0.910
_diffrn_measurement_device_type 'Bruker APEX-II CCD'
_diffrn_radiation_type MoK\a
_diffrn_radiation_wavelength 0.71073
_diffrn_reflns_av_R_equivalents 0.1027
_diffrn_reflns_av_unetI/netI 0.1333
_diffrn_reflns_Laue_measured_fraction_full 0.998
_diffrn_reflns_Laue_measured_fraction_max 0.910
_diffrn_reflns_limit_h_max 16
_diffrn_reflns_limit_h_min -16
_diffrn_reflns_limit_k_max 26
_diffrn_reflns_limit_k_min -26
_diffrn_reflns_limit_l_max 37
_diffrn_reflns_limit_l_min -37
_diffrn_reflns_number 206530
_diffrn_reflns_point_group_measured_fraction_full 0.998
_diffrn_reflns_point_group_measured_fraction_max 0.910
_diffrn_reflns_theta_full 26.000
_diffrn_reflns_theta_max 33.129
_diffrn_reflns_theta_min 1.736
_exptl_absorpt_coefficient_mu 0.731
_exptl_absorpt_correction_type &#x0091;none&#x0092;
_exptl_crystal_colour &#x0091;red&#x0092;
_exptl_crystal_density_diffrn 1.289
_exptl_crystal_description &#x0091;block&#x0092;
_exptl_crystal_F_000 1768
_exptl_crystal_size_max 0.27
_exptl_crystal_size_mid 0.17
_exptl_crystal_size_min 0.08
_refine_diff_density_max 0.856
_refine_diff_density_min -0.660
_refine_diff_density_rms 0.099
_refine_ls_extinction_method none
_refine_ls_goodness_of_fit_ref 1.002
_refine_ls_hydrogen_treatment mixed
_refine_ls_matrix_type full
_refine_ls_number_parameters 1029
_refine_ls_number_reflns 29815
_refine_ls_number_restraints 78
_refine_ls_restrained_S_all 1.000
_refine_ls_R_factor_all 0.1205
_refine_ls_R_factor_gt 0.0536
_refine_ls_shift/su_max 0.002
_refine_ls_shift/su_mean 0.000
_refine_ls_structure_factor_coef Fsqd
_refine_ls_weighting_details
;
 w=1/[\s^2^(Fo^2^)+(0.0665P)^2^]
 where P=(Fo^2^+2Fc^2^)/3
;
_refine_ls_weighting_scheme calc
_refine_ls_wR_factor_gt 0.1356
_refine_ls_wR_factor_ref 0.1512
_reflns_Friedel_coverage 0.000
_reflns_number_gt 16184
_reflns_number_total 29815
_reflns_threshold_expression 'I > 2\s(I)'
_cod_data_source_file om5b00530_si_002.cif
_cod_data_source_block compound2
_cod_database_code 4087712
_shelxl_version_number 2013-2
_shelx_space_group_comment
;
The symmetry employed for this shelxl refinement is uniquely defined
by the following loop, which should always be used as a source of
symmetry information in preference to the above space-group names.
They are only intended as comments.
;
_shelx_estimated_absorpt_t_max 0.944
_shelx_estimated_absorpt_t_min 0.827
_olex2_refinement_description
;
1. Fixed Uiso
 At 1.2 times of:
  All C(H) groups
 At 1.5 times of:
  All C(H,H,H) groups
2. Uiso/Uaniso restraints and constraints
C8B \\sim C8A \\sim C7B \\sim C7A \\sim C9B \\sim C9A: within 1.7A with sigma
of 0.04 and sigma for terminal atoms of 0.08
3. Rigid body (RIGU) restrains
 C8B, C8A, C7B, C7A, C9B, C9A
 with sigma for 1-2 distances of 0.004 and sigma for 1-3 distances of 0.004
4. Others
 Sof(C9B)=Sof(H9BA)=Sof(H9BB)=Sof(H9BC)=Sof(C7B)=Sof(H7B)=Sof(C8B)=Sof(H8BA)=
 Sof(H8BB)=Sof(H8BC)=1-FVAR(1)
 Sof(C8A)=Sof(H8AA)=Sof(H8AB)=Sof(H8AC)=Sof(C7A)=Sof(H7A)=Sof(C9A)=Sof(H9AA)=
 Sof(H9AB)=Sof(H9AC)=FVAR(1)
5.a Ternary CH refined with riding coordinates:
 C107(H107), C122(H122), C219(H219), C110(H110), C119(H119), C22(H22),
 C210(H210), C19(H19), C207(H207), C10(H10), C7B(H7B), C7A(H7A)
5.b Aromatic/amide H refined with riding coordinates:
 C203(H203), C126(H126), C106(H106), C15(H15), C226(H226), C130(H130),
 C227(H227), C103(H103), C117(H117), C115(H115), C228(H228), C205(H205),
 C129(H129), C230(H230), C118(H118), C105(H105), C204(H204), C104(H104),
 C17(H17), C229(H229), C3(H3), C18(H18), C27(H27), C127(H127), C215(H215),
 C128(H128), C218(H218), C16(H16), C5(H5), C116(H116), C217(H217), C216(H216),
 C30(H30), C6(H6), C4(H4), C206(H206), C28(H28), C26(H26), C29(H29)
5.c Idealised Me refined as rotating group:
 C121(H12D,H12E,H12F), C124(H12G,H12H,H12I), C24(H24A,H24B,H24C), C112(H11D,
 H11E,H11F), C212(H21D,H21E,H21F), C123(H12J,H12K,H12L), C21(H21A,H21B,H21C),
 C111(H11G,H11H,H11I), C109(H10A,H10B,H10C), C23(H23A,H23B,H23C), C120(H12M,
 H12N,H12O), C224(H22A,H22B,H22C), C20(H20A,H20B,H20C), C108(H10D,H10E,H10F),
 C221(H22G,H22H,H22I), C209(H20D,H20E,H20F), C220(H22J,H22K,H22L), C12(H12A,
 H12B,H12C), C211(H21G,H21H,H21I), C208(H20G,H20H,H20I), C11(H11A,H11B,H11C),
 C9B(H9BA,H9BB,H9BC), C8A(H8AA,H8AB,H8AC), C8B(H8BA,H8BB,H8BC), C9A(H9AA,H9AB,
 H9AC)
;
_olex2_submission_special_instructions 'No special instructions were received'

loop_
_space_group_symop_operation_xyz
'x, y, z'
'-x, -y, -z'

loop_
_atom_site_label
_atom_site_type_symbol
_atom_site_fract_x
_atom_site_fract_y
_atom_site_fract_z
_atom_site_U_iso_or_equiv
_atom_site_adp_type
_atom_site_occupancy
_atom_site_site_symmetry_order
_atom_site_calc_flag
_atom_site_refinement_flags_posn
_atom_site_refinement_flags_adp
_atom_site_refinement_flags_occupancy
_atom_site_disorder_assembly
_atom_site_disorder_group
Co1 Co 0.39192(4) 0.96719(2) 0.59838(2) 0.01969(9) Uani 1 1 d . . . . .
Co2 Co -0.42312(4) 1.42145(2) 0.65990(2) 0.01205(8) Uani 1 1 d . . . . .
Co3 Co 0.18252(4) 1.17899(2) 1.02431(2) 0.01469(9) Uani 1 1 d . . . . .
P1 P 0.23020(9) 1.07710(4) 0.60114(4) 0.02459(18) Uani 1 1 d . . . . .
P201 P 0.22601(8) 1.19671(4) 1.10555(3) 0.01790(16) Uani 1 1 d . . . . .
P102 P -0.21836(7) 1.43729(4) 0.63467(3) 0.01289(14) Uani 1 1 d . . . . .
P2 P 0.30139(7) 0.85900(4) 0.61560(3) 0.01559(15) Uani 1 1 d . . . . .
P101 P -0.43019(7) 1.31788(4) 0.74386(3) 0.01239(14) Uani 1 1 d . . . . .
P202 P -0.02030(7) 1.24728(4) 0.99917(3) 0.01887(16) Uani 1 1 d . . . . .
N201 N 0.1911(2) 1.06903(14) 1.04509(11) 0.0209(5) Uani 1 1 d . . . . .
C213 C -0.0049(3) 1.33367(16) 0.93495(12) 0.0178(6) Uani 1 1 d . . . . .
C114 C -0.3034(3) 1.54581(15) 0.69189(12) 0.0142(5) Uani 1 1 d . . . . .
C102 C -0.4245(2) 1.44187(15) 0.78368(11) 0.0128(5) Uani 1 1 d . . . . .
C107 C -0.5662(3) 1.26422(16) 0.76398(12) 0.0173(6) Uani 1 1 d . . . . .
H107 H -0.5461 1.2189 0.8012 0.021 Uiso 1 1 calc R . . . .
C2 C 0.2537(3) 0.99798(17) 0.71768(13) 0.0190(6) Uani 1 1 d . . . . .
N1 N 0.4728(2) 0.99222(15) 0.52200(10) 0.0216(5) Uani 1 1 d . . . . .
C203 C 0.2972(3) 1.41276(16) 1.00171(13) 0.0199(6) Uani 1 1 d . . . . .
H203 H 0.2803 1.4473 0.9632 0.024 Uiso 1 1 calc R . . . .
C225 C 0.3076(3) 1.23135(15) 0.95936(12) 0.0165(6) Uani 1 1 d . . . . .
N101 N -0.4626(2) 1.38579(13) 0.60421(10) 0.0182(5) Uani 1 1 d . . . . .
C126 C -0.5241(3) 1.55846(15) 0.62019(12) 0.0165(6) Uani 1 1 d . . . . .
H126 H -0.4429 1.5667 0.6009 0.020 Uiso 1 1 calc R . . . .
C1 C 0.1988(3) 1.07264(17) 0.67722(13) 0.0216(6) Uani 1 1 d . . . . .
C113 C -0.2125(3) 1.52991(15) 0.64719(12) 0.0152(5) Uani 1 1 d . . . . .
C106 C -0.4678(3) 1.31991(15) 0.86035(12) 0.0154(5) Uani 1 1 d . . . . .
H106 H -0.4820 1.2666 0.8713 0.019 Uiso 1 1 calc R . . . .
C125 C -0.5337(3) 1.52363(14) 0.68163(12) 0.0137(5) Uani 1 1 d . . . . .
C101 C -0.4421(2) 1.36146(15) 0.80197(11) 0.0123(5) Uani 1 1 d . . . . .
C202 C 0.2660(3) 1.33637(15) 1.02124(12) 0.0157(6) Uani 1 1 d . . . . .
C15 C 0.3641(3) 0.79002(17) 0.78436(13) 0.0215(6) Uani 1 1 d . . . . .
H15 H 0.3764 0.8159 0.8102 0.026 Uiso 1 1 calc R . . . .
C121 C -0.0803(3) 1.37147(16) 0.73515(12) 0.0193(6) Uani 1 1 d . . . . .
H12D H -0.0529 1.4206 0.7321 0.029 Uiso 1 1 calc GR . . . .
H12E H -0.0218 1.3236 0.7591 0.029 Uiso 1 1 calc GR . . . .
H12F H -0.1686 1.3744 0.7531 0.029 Uiso 1 1 calc GR . . . .
C226 C 0.2664(3) 1.19928(16) 0.92135(13) 0.0188(6) Uani 1 1 d . . . . .
H226 H 0.1859 1.2257 0.9044 0.023 Uiso 1 1 calc R . . . .
C124 C -0.1385(3) 1.37246(17) 0.54421(13) 0.0228(6) Uani 1 1 d . . . . .
H12G H -0.0852 1.3284 0.5733 0.034 Uiso 1 1 calc GR . . . .
H12H H -0.0945 1.3781 0.5055 0.034 Uiso 1 1 calc GR . . . .
H12I H -0.2223 1.3599 0.5454 0.034 Uiso 1 1 calc GR . . . .
N102 N -0.4891(3) 1.36623(16) 0.57085(12) 0.0301(6) Uani 1 1 d . . . . .
C122 C -0.1593(3) 1.45211(16) 0.55732(12) 0.0179(6) Uani 1 1 d . . . . .
H122 H -0.0742 1.4675 0.5510 0.021 Uiso 1 1 calc R . . . .
C130 C -0.6575(3) 1.50841(16) 0.70642(13) 0.0182(6) Uani 1 1 d . . . . .
H130 H -0.6673 1.4807 0.7469 0.022 Uiso 1 1 calc R . . . .
C227 C 0.3410(3) 1.13002(17) 0.90817(13) 0.0232(7) Uani 1 1 d . . . . .
H227 H 0.3116 1.1112 0.8819 0.028 Uiso 1 1 calc R . . . .
C214 C 0.1089(3) 1.35958(16) 0.93304(12) 0.0190(6) Uani 1 1 d . . . . .
C14 C 0.3502(3) 0.83524(16) 0.72531(12) 0.0165(6) Uani 1 1 d . . . . .
C103 C -0.4286(3) 1.47530(15) 0.82797(12) 0.0168(6) Uani 1 1 d . . . . .
H103 H -0.4148 1.5286 0.8176 0.020 Uiso 1 1 calc R . . . .
C201 C 0.2864(3) 1.28949(15) 1.07932(13) 0.0174(6) Uani 1 1 d . . . . .
C13 C 0.3342(3) 0.79301(16) 0.68893(12) 0.0157(5) Uani 1 1 d . . . . .
N202 N 0.2049(3) 1.00387(16) 1.05498(13) 0.0330(7) Uani 1 1 d . . . . .
B1 B 0.3568(3) 0.92918(18) 0.69696(14) 0.0165(6) Uani 1 1 d . . . . .
C117 C -0.1213(3) 1.64247(16) 0.63902(14) 0.0231(7) Uani 1 1 d . . . . .
H117 H -0.0595 1.6745 0.6217 0.028 Uiso 1 1 calc R . . . .
C115 C -0.2981(3) 1.61192(16) 0.70918(12) 0.0191(6) Uani 1 1 d . . . . .
H115 H -0.3570 1.6241 0.7395 0.023 Uiso 1 1 calc R . . . .
C219 C -0.1154(3) 1.18974(19) 0.97886(14) 0.0272(7) Uani 1 1 d . . . . .
H219 H -0.1980 1.2278 0.9637 0.033 Uiso 1 1 calc R . . . .
C228 C 0.4571(3) 1.08899(17) 0.93333(14) 0.0261(7) Uani 1 1 d . . . . .
H228 H 0.5093 1.0432 0.9235 0.031 Uiso 1 1 calc R . . . .
C205 C 0.3792(3) 1.38967(17) 1.09294(14) 0.0248(7) Uani 1 1 d . . . . .
H205 H 0.4205 1.4067 1.1165 0.030 Uiso 1 1 calc R . . . .
C129 C -0.7631(3) 1.53234(17) 0.67391(14) 0.0240(7) Uani 1 1 d . . . . .
H129 H -0.8448 1.5239 0.6925 0.029 Uiso 1 1 calc R . . . .
C24 C 0.0602(3) 0.88654(18) 0.67606(13) 0.0241(7) Uani 1 1 d . . . . .
H24A H 0.0816 0.8375 0.7096 0.036 Uiso 1 1 calc GR . . . .
H24B H -0.0338 0.9040 0.6740 0.036 Uiso 1 1 calc GR . . . .
H24C H 0.0933 0.9299 0.6802 0.036 Uiso 1 1 calc GR . . . .
C230 C 0.4227(3) 1.18338(16) 0.98686(13) 0.0192(6) Uani 1 1 d . . . . .
H230 H 0.4502 1.1982 1.0157 0.023 Uiso 1 1 calc R . . . .
C110 C -0.2838(3) 1.23261(15) 0.75758(12) 0.0157(5) Uani 1 1 d . . . . .
H110 H -0.2110 1.2579 0.7567 0.019 Uiso 1 1 calc R . . . .
C119 C -0.0763(3) 1.36504(16) 0.67417(12) 0.0172(6) Uani 1 1 d . . . . .
H119 H -0.0835 1.3088 0.6792 0.021 Uiso 1 1 calc R . . . .
C118 C -0.1241(3) 1.57822(16) 0.62041(13) 0.0207(6) Uani 1 1 d . . . . .
H118 H -0.0657 1.5673 0.5895 0.025 Uiso 1 1 calc R . . . .
C105 C -0.4728(3) 1.35555(16) 0.90230(12) 0.0188(6) Uani 1 1 d . . . . .
H105 H -0.4903 1.3271 0.9420 0.023 Uiso 1 1 calc R . . . .
C22 C 0.1226(3) 0.86804(16) 0.62010(13) 0.0196(6) Uani 1 1 d . . . . .
H22 H 0.0861 0.9152 0.5863 0.024 Uiso 1 1 calc R . . . .
C204 C 0.3518(3) 1.43907(17) 1.03704(14) 0.0243(7) Uani 1 1 d . . . . .
H204 H 0.3706 1.4914 1.0228 0.029 Uiso 1 1 calc R . . . .
C210 C 0.0834(3) 1.22029(18) 1.15471(13) 0.0239(7) Uani 1 1 d . . . . .
H210 H 0.0257 1.2702 1.1302 0.029 Uiso 1 1 calc R . . . .
C104 C -0.4518(3) 1.43382(16) 0.88579(12) 0.0189(6) Uani 1 1 d . . . . .
H104 H -0.4535 1.4585 0.9144 0.023 Uiso 1 1 calc R . . . .
C25 C 0.4936(3) 0.94292(18) 0.67185(12) 0.0209(6) Uani 1 1 d . . . . .
C17 C 0.3463(3) 0.66826(17) 0.76888(13) 0.0220(6) Uani 1 1 d . . . . .
H17 H 0.3440 0.6124 0.7837 0.026 Uiso 1 1 calc R . . . .
C19 C 0.3639(3) 0.79234(17) 0.57026(13) 0.0239(7) Uani 1 1 d . . . . .
H19 H 0.3232 0.7446 0.5859 0.029 Uiso 1 1 calc R . . . .
C229 C 0.4961(3) 1.11575(17) 0.97300(14) 0.0234(6) Uani 1 1 d . . . . .
H229 H 0.5747 1.0871 0.9910 0.028 Uiso 1 1 calc R . . . .
C3 C 0.2195(3) 0.98927(18) 0.77671(13) 0.0229(6) Uani 1 1 d . . . . .
H3 H 0.2505 0.9384 0.8050 0.027 Uiso 1 1 calc R . . . .
C18 C 0.3358(3) 0.71014(16) 0.71047(13) 0.0210(6) Uani 1 1 d . . . . .
H18 H 0.3297 0.6825 0.6847 0.025 Uiso 1 1 calc R . . . .
C27 C 0.7032(3) 0.9014(2) 0.62076(15) 0.0332(8) Uani 1 1 d . . . . .
H27 H 0.7615 0.8620 0.6059 0.040 Uiso 1 1 calc R . . . .
C127 C -0.6330(3) 1.58117(16) 0.58704(13) 0.0208(6) Uani 1 1 d . . . . .
H127 H -0.6241 1.6049 0.5461 0.025 Uiso 1 1 calc R . . . .
C112 C -0.2486(3) 1.1959(2) 0.70823(15) 0.0343(8) Uani 1 1 d . . . . .
H11D H -0.3068 1.1606 0.7116 0.051 Uiso 1 1 calc GR . . . .
H11E H -0.1591 1.1639 0.7106 0.051 Uiso 1 1 calc GR . . . .
H11F H -0.2574 1.2396 0.6709 0.051 Uiso 1 1 calc GR . . . .
C212 C 0.0045(3) 1.1544(2) 1.17377(14) 0.0299(7) Uani 1 1 d . . . . .
H21D H 0.0017 1.1361 1.1409 0.045 Uiso 1 1 calc GR . . . .
H21E H -0.0837 1.1770 1.1869 0.045 Uiso 1 1 calc GR . . . .
H21F H 0.0453 1.1083 1.2056 0.045 Uiso 1 1 calc GR . . . .
C123 C -0.2530(3) 1.52057(17) 0.51619(13) 0.0236(7) Uani 1 1 d . . . . .
H12J H -0.3383 1.5078 0.5230 0.035 Uiso 1 1 calc GR . . . .
H12K H -0.2205 1.5259 0.4759 0.035 Uiso 1 1 calc GR . . . .
H12L H -0.2602 1.5718 0.5234 0.035 Uiso 1 1 calc GR . . . .
C21 C 0.5093(3) 0.76152(18) 0.57289(15) 0.0303(8) Uani 1 1 d . . . . .
H21A H 0.5502 0.8078 0.5611 0.045 Uiso 1 1 calc GR . . . .
H21B H 0.5420 0.7293 0.5466 0.045 Uiso 1 1 calc GR . . . .
H21C H 0.5298 0.7275 0.6126 0.045 Uiso 1 1 calc GR . . . .
C215 C 0.1271(3) 1.43002(17) 0.88742(13) 0.0242(7) Uani 1 1 d . . . . .
H215 H 0.2040 1.4483 0.8839 0.029 Uiso 1 1 calc R . . . .
C128 C -0.7509(3) 1.56913(17) 0.61357(14) 0.0235(7) Uani 1 1 d . . . . .
H128 H -0.8239 1.5856 0.5913 0.028 Uiso 1 1 calc R . . . .
C218 C -0.0962(3) 1.37645(18) 0.89356(13) 0.0251(7) Uani 1 1 d . . . . .
H218 H -0.1717 1.3575 0.8955 0.030 Uiso 1 1 calc R . . . .
C16 C 0.3603(3) 0.70845(18) 0.80575(13) 0.0242(7) Uani 1 1 d . . . . .
H16 H 0.3673 0.6799 0.8460 0.029 Uiso 1 1 calc R . . . .
C222 C -0.1403(3) 1.30016(19) 1.04601(14) 0.0262(7) Uani 1 1 d . . . . .
H222 H -0.137(3) 1.2597(19) 1.0857(15) 0.031 Uiso 1 1 d R . . . .
C5 C 0.0954(3) 1.12639(19) 0.75498(15) 0.0305(8) Uani 1 1 d . . . . .
H5 H 0.0450 1.1703 0.7674 0.037 Uiso 1 1 calc R . . . .
C111 C -0.2826(3) 1.16594(18) 0.81630(14) 0.0306(8) Uani 1 1 d . . . . .
H11G H -0.2918 1.1897 0.8474 0.046 Uiso 1 1 calc GR . . . .
H11H H -0.2007 1.1252 0.8187 0.046 Uiso 1 1 calc GR . . . .
H11I H -0.3545 1.1400 0.8206 0.046 Uiso 1 1 calc GR . . . .
C116 C -0.2097(3) 1.65919(16) 0.68315(13) 0.0228(6) Uani 1 1 d . . . . .
H116 H -0.2093 1.7036 0.6955 0.027 Uiso 1 1 calc R . . . .
B101 B -0.4110(3) 1.49253(17) 0.71688(13) 0.0128(6) Uani 1 1 d . . . . .
C109 C -0.6962(3) 1.31765(18) 0.77454(14) 0.0246(7) Uani 1 1 d . . . . .
H10A H -0.6907 1.3404 0.8047 0.037 Uiso 1 1 calc GR . . . .
H10B H -0.7616 1.2852 0.7872 0.037 Uiso 1 1 calc GR . . . .
H10C H -0.7203 1.3620 0.7386 0.037 Uiso 1 1 calc GR . . . .
C207 C 0.3489(3) 1.12205(17) 1.15673(13) 0.0245(7) Uani 1 1 d . . . . .
H207 H 0.3501 1.1448 1.1884 0.029 Uiso 1 1 calc R . . . .
C217 C -0.0770(3) 1.44611(19) 0.84997(14) 0.0294(7) Uani 1 1 d . . . . .
H217 H -0.1392 1.4752 0.8220 0.035 Uiso 1 1 calc R . . . .
C10 C 0.0731(4) 1.07659(18) 0.57853(15) 0.0329(8) Uani 1 1 d . . . . .
H10 H 0.0533 1.0239 0.6045 0.039 Uiso 1 1 calc R . . . .
C23 C 0.0820(3) 0.79289(17) 0.61889(15) 0.0265(7) Uani 1 1 d . . . . .
H23A H 0.1122 0.7837 0.5816 0.040 Uiso 1 1 calc GR . . . .
H23B H -0.0125 0.8020 0.6238 0.040 Uiso 1 1 calc GR . . . .
H23C H 0.1203 0.7452 0.6505 0.040 Uiso 1 1 calc GR . . . .
B201 B 0.2153(3) 1.30304(18) 0.97816(14) 0.0159(6) Uani 1 1 d . . . . .
C216 C 0.0334(3) 1.47333(18) 0.84726(14) 0.0296(7) Uani 1 1 d . . . . .
H216 H 0.0456 1.5220 0.8178 0.035 Uiso 1 1 calc R . . . .
C30 C 0.5311(3) 1.0167(2) 0.66330(15) 0.0324(8) Uani 1 1 d . . . . .
H30 H 0.4726 1.0581 0.6760 0.039 Uiso 1 1 calc R . . . .
C120 C 0.0578(3) 1.37438(18) 0.64359(14) 0.0233(6) Uani 1 1 d . . . . .
H12M H 0.0646 1.3671 0.6055 0.035 Uiso 1 1 calc GR . . . .
H12N H 0.1253 1.3332 0.6673 0.035 Uiso 1 1 calc GR . . . .
H12O H 0.0688 1.4287 0.6386 0.035 Uiso 1 1 calc GR . . . .
C224 C -0.1001(3) 1.37636(18) 1.04544(15) 0.0307(8) Uani 1 1 d . . . . .
H22A H -0.0068 1.3635 1.0493 0.046 Uiso 1 1 calc GR . . . .
H22B H -0.1464 1.3942 1.0779 0.046 Uiso 1 1 calc GR . . . .
H22C H -0.1216 1.4199 1.0088 0.046 Uiso 1 1 calc GR . . . .
C6 C 0.1222(3) 1.13631(18) 0.69655(15) 0.0283(7) Uani 1 1 d . . . . .
H6 H 0.0883 1.1871 0.6689 0.034 Uiso 1 1 calc R . . . .
C4 C 0.1426(3) 1.0521(2) 0.79516(15) 0.0296(7) Uani 1 1 d . . . . .
H4 H 0.1223 1.0440 0.8354 0.035 Uiso 1 1 calc R . . . .
C206 C 0.3460(3) 1.31527(17) 1.11422(13) 0.0217(6) Uani 1 1 d . . . . .
H206 H 0.3636 1.2813 1.1528 0.026 Uiso 1 1 calc R . . . .
C20 C 0.3266(4) 0.8382(2) 0.50782(14) 0.0351(8) Uani 1 1 d . . . . .
H20A H 0.2330 0.8606 0.5077 0.053 Uiso 1 1 calc GR . . . .
H20B H 0.3514 0.8009 0.4850 0.053 Uiso 1 1 calc GR . . . .
H20C H 0.3716 0.8826 0.4908 0.053 Uiso 1 1 calc GR . . . .
C28 C 0.7371(4) 0.9722(2) 0.61510(15) 0.0369(9) Uani 1 1 d . . . . .
H28 H 0.8181 0.9820 0.5966 0.044 Uiso 1 1 calc R . . . .
C108 C -0.5775(4) 1.2262(3) 0.71904(18) 0.0474(11) Uani 1 1 d . . . . .
H10D H -0.5920 1.2686 0.6813 0.071 Uiso 1 1 calc GR . . . .
H10E H -0.6503 1.1996 0.7310 0.071 Uiso 1 1 calc GR . . . .
H10F H -0.4974 1.1859 0.7159 0.071 Uiso 1 1 calc GR . . . .
C223 C -0.2805(3) 1.3238(2) 1.02847(16) 0.0339(8) Uani 1 1 d . . . . .
H22D H -0.290(4) 1.355(2) 0.9858(18) 0.051 Uiso 1 1 d R . . . .
H22E H -0.339(4) 1.357(2) 1.0531(17) 0.051 Uiso 1 1 d R . . . .
H22F H -0.313(4) 1.276(2) 1.0335(17) 0.051 Uiso 1 1 d R . . . .
C221 C -0.1486(3) 1.1217(2) 1.03310(16) 0.0364(8) Uani 1 1 d . . . . .
H22G H -0.0689 1.0818 1.0471 0.055 Uiso 1 1 calc GR . . . .
H22H H -0.2062 1.0950 1.0233 0.055 Uiso 1 1 calc GR . . . .
H22I H -0.1917 1.1451 1.0635 0.055 Uiso 1 1 calc GR . . . .
C209 C 0.4855(3) 1.10937(19) 1.12780(15) 0.0315(8) Uani 1 1 d . . . . .
H20D H 0.4885 1.0848 1.0976 0.047 Uiso 1 1 calc GR . . . .
H20E H 0.5463 1.0733 1.1570 0.047 Uiso 1 1 calc GR . . . .
H20F H 0.5095 1.1619 1.1102 0.047 Uiso 1 1 calc GR . . . .
C220 C -0.0423(3) 1.1557(2) 0.93132(15) 0.0349(8) Uani 1 1 d . . . . .
H22J H -0.0257 1.2004 0.8968 0.052 Uiso 1 1 calc GR . . . .
H22K H -0.0943 1.1255 0.9215 0.052 Uiso 1 1 calc GR . . . .
H22L H 0.0401 1.1191 0.9451 0.052 Uiso 1 1 calc GR . . . .
C12 C -0.0455(3) 1.14093(19) 0.58676(15) 0.0304(7) Uani 1 1 d . . . . .
H12A H -0.0501 1.1445 0.6259 0.046 Uiso 1 1 calc GR . . . .
H12B H -0.1233 1.1262 0.5817 0.046 Uiso 1 1 calc GR . . . .
H12C H -0.0394 1.1936 0.5580 0.046 Uiso 1 1 calc GR . . . .
C26 C 0.5838(3) 0.88649(19) 0.64819(14) 0.0284(7) Uani 1 1 d . . . . .
H26 H 0.5625 0.8373 0.6511 0.034 Uiso 1 1 calc R . . . .
C211 C 0.1069(4) 1.2427(2) 1.20645(15) 0.0365(8) Uani 1 1 d . . . . .
H21G H 0.1560 1.1945 1.2344 0.055 Uiso 1 1 calc GR . . . .
H21H H 0.0236 1.2626 1.2252 0.055 Uiso 1 1 calc GR . . . .
H21I H 0.1559 1.2852 1.1928 0.055 Uiso 1 1 calc GR . . . .
C29 C 0.6504(4) 1.0296(2) 0.63699(16) 0.0398(9) Uani 1 1 d . . . . .
H29 H 0.6737 1.0783 0.6338 0.048 Uiso 1 1 calc R . . . .
C208 C 0.3131(4) 1.03985(19) 1.18518(17) 0.0394(9) Uani 1 1 d . . . . .
H20G H 0.2317 1.0466 1.2090 0.059 Uiso 1 1 calc GR . . . .
H20H H 0.3818 1.0019 1.2097 0.059 Uiso 1 1 calc GR . . . .
H20I H 0.3030 1.0183 1.1550 0.059 Uiso 1 1 calc GR . . . .
C11 C 0.0863(4) 1.0706(2) 0.51754(18) 0.0556(13) Uani 1 1 d . . . . .
H11A H 0.0992 1.1222 0.4891 0.083 Uiso 1 1 calc GR . . . .
H11B H 0.0075 1.0591 0.5101 0.083 Uiso 1 1 calc GR . . . .
H11C H 0.1606 1.0267 0.5142 0.083 Uiso 1 1 calc GR . . . .
C9B C 0.3434(9) 1.2075(6) 0.5800(5) 0.0262(18) Uani 0.626(8) 1 d . U P A 2
H9BA H 0.3459 1.1925 0.6221 0.039 Uiso 0.626(8) 1 calc GR . P A 2
H9BB H 0.3400 1.2658 0.5622 0.039 Uiso 0.626(8) 1 calc GR . P A 2
H9BC H 0.4211 1.1764 0.5644 0.039 Uiso 0.626(8) 1 calc GR . P A 2
C7B C 0.2230(7) 1.1887(3) 0.5663(2) 0.0233(13) Uani 0.626(8) 1 d . U P A 2
H7B H 0.1457 1.2188 0.5845 0.028 Uiso 0.626(8) 1 calc R . P A 2
C8A C 0.1790(8) 1.2461(5) 0.5330(4) 0.025(2) Uani 0.374(8) 1 d . U P A 1
H8AA H 0.1281 1.2342 0.5085 0.038 Uiso 0.374(8) 1 calc GR . P A 1
H8AB H 0.2140 1.2935 0.5101 0.038 Uiso 0.374(8) 1 calc GR . P A 1
H8AC H 0.1235 1.2576 0.5660 0.038 Uiso 0.374(8) 1 calc GR . P A 1
C7A C 0.2907(10) 1.1726(5) 0.5553(4) 0.0168(18) Uani 0.374(8) 1 d . U P A 1
H7A H 0.3414 1.1607 0.5205 0.020 Uiso 0.374(8) 1 calc R . P A 1
C8B C 0.2080(5) 1.2177(3) 0.5014(2) 0.0282(14) Uani 0.626(8) 1 d . U P A 2
H8BA H 0.2698 1.1802 0.4838 0.042 Uiso 0.626(8) 1 calc GR . P A 2
H8BB H 0.2247 1.2722 0.4840 0.042 Uiso 0.626(8) 1 calc GR . P A 2
H8BC H 0.1198 1.2193 0.4945 0.042 Uiso 0.626(8) 1 calc GR . P A 2
C9A C 0.3816(15) 1.1919(10) 0.5871(8) 0.025(3) Uani 0.374(8) 1 d . U P A 1
H9AA H 0.3365 1.2013 0.6227 0.037 Uiso 0.374(8) 1 calc GR . P A 1
H9AB H 0.4105 1.2407 0.5622 0.037 Uiso 0.374(8) 1 calc GR . P A 1
H9AC H 0.4568 1.1461 0.5971 0.037 Uiso 0.374(8) 1 calc GR . P A 1

loop_
_atom_site_aniso_label
_atom_site_aniso_U_11
_atom_site_aniso_U_22
_atom_site_aniso_U_33
_atom_site_aniso_U_23
_atom_site_aniso_U_13
_atom_site_aniso_U_12
Co1 0.0213(2) 0.0237(2) 0.0154(2) -0.00229(16) -0.00230(17) -0.01201(16)
Co2 0.01289(19) 0.01203(16) 0.01284(19) -0.00419(14) -0.00282(14) -0.00413(13)
Co3 0.0161(2) 0.01376(17) 0.0165(2) -0.00626(14) -0.00237(15) -0.00462(14)
P1 0.0405(5) 0.0175(3) 0.0198(4) -0.0029(3) -0.0116(4) -0.0121(3)
P201 0.0224(4) 0.0169(3) 0.0171(4) -0.0059(3) -0.0036(3) -0.0071(3)
P102 0.0136(4) 0.0122(3) 0.0150(4) -0.0053(3) -0.0017(3) -0.0046(3)
P2 0.0166(4) 0.0150(3) 0.0142(4) -0.0032(3) -0.0023(3) -0.0032(3)
P101 0.0138(4) 0.0121(3) 0.0131(3) -0.0050(3) -0.0013(3) -0.0047(3)
P202 0.0169(4) 0.0211(4) 0.0188(4) -0.0051(3) -0.0037(3) -0.0051(3)
N201 0.0191(13) 0.0212(12) 0.0252(14) -0.0110(10) -0.0014(11) -0.0044(10)
C213 0.0204(15) 0.0175(13) 0.0161(14) -0.0061(11) -0.0030(12) -0.0033(11)
C114 0.0147(14) 0.0121(11) 0.0165(14) -0.0028(10) -0.0072(11) -0.0032(10)
C102 0.0100(13) 0.0150(12) 0.0145(14) -0.0053(10) -0.0037(10) -0.0021(10)
C107 0.0180(15) 0.0174(13) 0.0197(15) -0.0052(11) -0.0023(12) -0.0097(11)
C2 0.0186(15) 0.0221(14) 0.0195(15) -0.0058(12) -0.0061(12) -0.0081(11)
N1 0.0184(14) 0.0263(12) 0.0194(13) -0.0004(11) -0.0046(10) -0.0113(10)
C203 0.0226(16) 0.0154(12) 0.0239(16) -0.0081(11) -0.0028(12) -0.0050(11)
C225 0.0153(14) 0.0160(12) 0.0197(15) -0.0052(11) 0.0023(11) -0.0089(10)
N101 0.0200(13) 0.0166(11) 0.0189(13) -0.0042(10) -0.0017(10) -0.0073(9)
C126 0.0156(14) 0.0152(12) 0.0175(15) -0.0064(11) -0.0012(11) 0.0000(10)
C1 0.0244(17) 0.0197(13) 0.0252(17) -0.0084(12) -0.0080(13) -0.0072(12)
C113 0.0169(14) 0.0113(11) 0.0194(15) -0.0049(10) -0.0063(11) -0.0037(10)
C106 0.0165(14) 0.0140(12) 0.0164(14) -0.0046(10) -0.0022(11) -0.0042(10)
C125 0.0147(14) 0.0097(11) 0.0176(14) -0.0053(10) -0.0029(11) -0.0020(9)
C101 0.0110(13) 0.0138(11) 0.0138(13) -0.0058(10) -0.0013(10) -0.0036(9)
C202 0.0122(14) 0.0147(12) 0.0215(15) -0.0087(11) -0.0019(11) -0.0010(10)
C15 0.0198(16) 0.0261(14) 0.0182(15) -0.0059(12) -0.0053(12) -0.0042(12)
C121 0.0169(15) 0.0194(13) 0.0230(16) -0.0075(12) -0.0067(12) -0.0024(11)
C226 0.0180(15) 0.0186(13) 0.0235(16) -0.0104(12) 0.0024(12) -0.0078(11)
C124 0.0288(18) 0.0244(14) 0.0174(15) -0.0091(12) -0.0015(13) -0.0062(12)
N102 0.0413(18) 0.0329(14) 0.0238(15) -0.0095(12) -0.0053(13) -0.0192(13)
C122 0.0227(16) 0.0185(13) 0.0142(14) -0.0063(11) 0.0008(12) -0.0075(11)
C130 0.0192(15) 0.0160(12) 0.0187(15) -0.0043(11) -0.0040(12) -0.0028(11)
C227 0.0300(18) 0.0215(14) 0.0234(16) -0.0125(12) 0.0056(13) -0.0117(12)
C214 0.0239(16) 0.0156(12) 0.0173(15) -0.0072(11) -0.0012(12) -0.0015(11)
C14 0.0083(13) 0.0226(13) 0.0157(14) -0.0036(11) -0.0021(11) -0.0015(10)
C103 0.0215(15) 0.0136(12) 0.0176(15) -0.0061(11) -0.0059(12) -0.0036(11)
C201 0.0181(15) 0.0144(12) 0.0228(16) -0.0078(11) -0.0044(12) -0.0046(10)
C13 0.0106(13) 0.0195(13) 0.0153(14) -0.0045(11) -0.0008(11) -0.0022(10)
N202 0.0345(17) 0.0254(14) 0.0421(18) -0.0085(13) -0.0084(14) -0.0116(12)
B1 0.0177(17) 0.0197(15) 0.0133(16) -0.0035(12) -0.0063(13) -0.0054(12)
C117 0.0211(16) 0.0159(13) 0.0348(19) -0.0069(12) -0.0034(14) -0.0091(11)
C115 0.0250(16) 0.0156(12) 0.0189(15) -0.0063(11) -0.0059(12) -0.0044(11)
C219 0.0199(16) 0.0327(16) 0.0327(19) -0.0100(14) -0.0077(14) -0.0092(13)
C228 0.0291(18) 0.0163(13) 0.0316(18) -0.0120(13) 0.0105(14) -0.0041(12)
C205 0.0284(18) 0.0206(14) 0.0337(19) -0.0168(13) -0.0076(14) -0.0055(12)
C129 0.0182(16) 0.0261(15) 0.0284(18) -0.0073(13) -0.0034(13) -0.0069(12)
C24 0.0138(15) 0.0301(16) 0.0286(18) -0.0100(13) -0.0020(13) -0.0039(12)
C230 0.0220(16) 0.0166(13) 0.0203(15) -0.0061(11) 0.0007(12) -0.0073(11)
C110 0.0143(14) 0.0137(12) 0.0199(15) -0.0072(11) -0.0019(11) -0.0018(10)
C119 0.0145(14) 0.0203(13) 0.0189(15) -0.0082(11) -0.0018(11) -0.0042(11)
C118 0.0188(15) 0.0189(13) 0.0260(17) -0.0078(12) 0.0019(12) -0.0079(11)
C105 0.0240(16) 0.0218(13) 0.0118(14) -0.0033(11) -0.0010(12) -0.0101(12)
C22 0.0219(16) 0.0154(12) 0.0223(16) -0.0042(11) -0.0081(12) -0.0042(11)
C204 0.0270(17) 0.0174(13) 0.0341(19) -0.0120(13) -0.0029(14) -0.0090(12)
C210 0.0249(17) 0.0269(15) 0.0214(16) -0.0099(13) 0.0003(13) -0.0068(12)
C104 0.0259(16) 0.0205(13) 0.0155(14) -0.0097(11) -0.0034(12) -0.0074(12)
C25 0.0203(16) 0.0295(15) 0.0153(15) -0.0043(12) -0.0045(12) -0.0117(12)
C17 0.0209(16) 0.0173(13) 0.0206(16) 0.0010(11) -0.0027(12) -0.0010(11)
C19 0.0313(18) 0.0209(14) 0.0175(15) -0.0070(12) 0.0003(13) -0.0028(12)
C229 0.0202(16) 0.0164(13) 0.0277(17) -0.0043(12) 0.0003(13) 0.0005(11)
C3 0.0185(16) 0.0279(15) 0.0211(16) -0.0068(12) -0.0049(12) -0.0029(12)
C18 0.0179(15) 0.0184(13) 0.0235(16) -0.0055(12) -0.0050(12) 0.0011(11)
C27 0.0160(17) 0.0393(19) 0.036(2) -0.0030(15) -0.0039(14) -0.0026(14)
C127 0.0244(17) 0.0214(14) 0.0170(15) -0.0063(11) -0.0080(12) -0.0017(12)
C112 0.0275(19) 0.0366(18) 0.041(2) -0.0262(16) -0.0095(16) 0.0121(14)
C212 0.032(2) 0.0365(18) 0.0228(17) -0.0073(14) -0.0012(14) -0.0142(15)
C123 0.0293(18) 0.0212(14) 0.0159(15) -0.0028(11) 0.0005(13) -0.0040(12)
C21 0.0302(19) 0.0230(15) 0.0302(19) -0.0081(14) 0.0065(15) 0.0009(13)
C215 0.0294(18) 0.0204(14) 0.0245(17) -0.0066(12) -0.0042(14) -0.0080(12)
C128 0.0223(17) 0.0226(14) 0.0274(17) -0.0089(13) -0.0124(13) -0.0011(12)
C218 0.0217(17) 0.0329(16) 0.0217(17) -0.0101(13) -0.0059(13) -0.0037(13)
C16 0.0210(16) 0.0256(15) 0.0156(15) 0.0011(12) -0.0039(12) 0.0029(12)
C222 0.0206(17) 0.0312(16) 0.0225(17) -0.0076(13) -0.0002(13) -0.0008(13)
C5 0.0260(18) 0.0329(17) 0.040(2) -0.0239(16) -0.0066(15) 0.0001(14)
C111 0.0292(19) 0.0224(15) 0.0282(18) 0.0026(13) -0.0036(15) 0.0006(13)
C116 0.0286(17) 0.0153(13) 0.0289(17) -0.0088(12) -0.0067(14) -0.0076(12)
B101 0.0135(15) 0.0123(13) 0.0138(15) -0.0063(11) -0.0003(12) -0.0026(11)
C109 0.0170(16) 0.0266(15) 0.0338(19) -0.0099(13) -0.0036(13) -0.0096(12)
C207 0.0295(18) 0.0207(14) 0.0241(17) -0.0054(12) -0.0113(14) -0.0044(12)
C217 0.035(2) 0.0292(16) 0.0212(17) -0.0052(13) -0.0119(15) -0.0004(14)
C10 0.051(2) 0.0154(14) 0.037(2) -0.0067(13) -0.0280(17) -0.0022(14)
C23 0.0235(17) 0.0182(14) 0.039(2) -0.0066(13) -0.0118(14) -0.0054(12)
B201 0.0171(16) 0.0152(14) 0.0164(16) -0.0049(12) -0.0010(13) -0.0055(12)
C216 0.040(2) 0.0212(15) 0.0236(17) -0.0014(13) -0.0046(15) -0.0065(14)
C30 0.036(2) 0.0419(19) 0.0287(19) -0.0156(15) 0.0044(15) -0.0228(16)
C120 0.0146(15) 0.0284(15) 0.0291(18) -0.0126(13) -0.0016(13) -0.0041(12)
C224 0.0302(19) 0.0271(16) 0.0304(19) -0.0143(14) -0.0007(15) 0.0067(13)
C6 0.0319(19) 0.0195(14) 0.036(2) -0.0090(13) -0.0151(15) -0.0032(13)
C4 0.0288(19) 0.0388(18) 0.0230(18) -0.0138(14) -0.0025(14) -0.0053(14)
C206 0.0243(17) 0.0207(14) 0.0233(16) -0.0098(12) -0.0057(13) -0.0042(12)
C20 0.052(2) 0.0312(17) 0.0190(17) -0.0093(14) -0.0032(16) -0.0021(16)
C28 0.0273(19) 0.054(2) 0.028(2) -0.0013(17) -0.0040(15) -0.0220(17)
C108 0.039(2) 0.072(3) 0.065(3) -0.053(2) 0.018(2) -0.039(2)
C223 0.0184(18) 0.047(2) 0.028(2) -0.0079(17) -0.0020(15) 0.0028(15)
C221 0.029(2) 0.0399(19) 0.043(2) -0.0064(17) -0.0079(17) -0.0191(16)
C209 0.0314(19) 0.0244(15) 0.039(2) -0.0076(14) -0.0173(16) -0.0015(13)
C220 0.040(2) 0.0381(18) 0.040(2) -0.0170(16) -0.0097(17) -0.0209(16)
C12 0.0272(19) 0.0362(18) 0.035(2) -0.0152(15) -0.0046(15) -0.0129(14)
C26 0.0218(17) 0.0298(16) 0.0320(19) -0.0032(14) -0.0056(14) -0.0102(13)
C211 0.047(2) 0.047(2) 0.0262(19) -0.0209(16) 0.0060(16) -0.0210(18)
C29 0.044(2) 0.058(2) 0.033(2) -0.0156(18) 0.0037(17) -0.039(2)
C208 0.042(2) 0.0251(16) 0.046(2) 0.0025(15) -0.0196(18) -0.0078(15)
C11 0.064(3) 0.047(2) 0.061(3) -0.040(2) -0.044(2) 0.032(2)
C9B 0.028(5) 0.022(4) 0.026(4) -0.003(3) -0.002(3) -0.006(3)
C7B 0.025(3) 0.021(3) 0.023(3) -0.005(2) -0.003(2) -0.007(2)
C8A 0.024(4) 0.015(4) 0.034(5) -0.005(3) -0.002(4) -0.003(3)
C7A 0.017(4) 0.015(3) 0.021(4) -0.007(3) -0.001(3) -0.006(3)
C8B 0.024(3) 0.030(3) 0.030(3) -0.007(2) -0.003(2) -0.009(2)
C9A 0.027(7) 0.022(7) 0.031(7) -0.007(5) -0.007(5) -0.013(5)

loop_
_atom_type_symbol
_atom_type_description
_atom_type_scat_dispersion_real
_atom_type_scat_dispersion_imag
_atom_type_scat_source
C C 0.0030 0.0020 'International Tables Vol C Tables 4.2.6.8 and 6.1.1.4'
H H 0.0000 0.0000 'International Tables Vol C Tables 4.2.6.8 and 6.1.1.4'
B B 0.0010 0.0010 'International Tables Vol C Tables 4.2.6.8 and 6.1.1.4'
Co Co 0.3490 0.9720 'International Tables Vol C Tables 4.2.6.8 and 6.1.1.4'
N N 0.0060 0.0030 'International Tables Vol C Tables 4.2.6.8 and 6.1.1.4'
P P 0.1020 0.0940 'International Tables Vol C Tables 4.2.6.8 and 6.1.1.4'

loop_
_geom_angle_atom_site_label_1
_geom_angle_atom_site_label_2
_geom_angle_atom_site_label_3
_geom_angle
_geom_angle_site_symmetry_1
P1 Co1 P2 108.24(3) .
P1 Co1 B1 83.61(8) .
P1 Co1 C26 138.71(8) .
P2 Co1 C26 94.53(8) .
N1 Co1 P1 107.00(8) .
N1 Co1 P2 109.02(8) .
N1 Co1 B1 162.88(11) .
N1 Co1 C25 121.92(11) .
N1 Co1 C26 96.88(11) .
B1 Co1 P2 79.21(8) .
B1 Co1 C26 67.02(11) .
C25 Co1 P1 103.33(9) .
C25 Co1 P2 106.62(8) .
C25 Co1 B1 41.19(11) .
C25 Co1 C26 35.89(11) .
P102 Co2 P101 110.25(3) .
P102 Co2 C126 96.23(8) .
P101 Co2 C126 139.04(7) .
N101 Co2 P102 105.24(8) .
N101 Co2 P101 104.86(7) .
N101 Co2 C126 97.20(10) .
N101 Co2 C125 124.46(10) .
N101 Co2 B101 165.84(11) .
C125 Co2 P102 108.25(8) .
C125 Co2 P101 103.38(8) .
C125 Co2 C126 36.89(10) .
C125 Co2 B101 41.96(10) .
B101 Co2 P102 80.13(8) .
B101 Co2 P101 84.98(8) .
B101 Co2 C126 68.98(10) .
P201 Co3 C226 140.31(7) .
P202 Co3 P201 110.92(3) .
P202 Co3 C226 92.64(7) .
N201 Co3 P201 104.61(8) .
N201 Co3 P202 108.36(8) .
N201 Co3 C225 120.06(11) .
N201 Co3 C226 97.06(10) .
N201 Co3 B201 162.63(12) .
C225 Co3 P201 105.71(8) .
C225 Co3 P202 107.06(8) .
C225 Co3 C226 35.03(10) .
C225 Co3 B201 42.75(11) .
B201 Co3 P201 85.86(8) .
B201 Co3 P202 79.83(9) .
B201 Co3 C226 66.78(10) .
C1 P1 Co1 106.66(10) .
C1 P1 C10 105.02(16) .
C1 P1 C7B 99.6(2) .
C1 P1 C7A 110.8(3) .
C10 P1 Co1 114.34(10) .
C10 P1 C7B 97.7(2) .
C10 P1 C7A 112.2(3) .
C7B P1 Co1 130.5(2) .
C7A P1 Co1 107.6(3) .
C201 P201 Co3 104.69(10) .
C201 P201 C210 103.61(13) .
C201 P201 C207 103.90(13) .
C210 P201 Co3 115.47(10) .
C210 P201 C207 103.35(15) .
C207 P201 Co3 123.61(10) .
C113 P102 Co2 106.62(10) .
C113 P102 C122 104.99(13) .
C113 P102 C119 100.46(12) .
C122 P102 Co2 117.00(10) .
C122 P102 C119 102.36(13) .
C119 P102 Co2 123.00(9) .
C13 P2 Co1 107.16(9) .
C13 P2 C22 98.83(13) .
C13 P2 C19 104.52(13) .
C22 P2 Co1 123.40(9) .
C19 P2 Co1 117.72(11) .
C19 P2 C22 102.28(14) .
C107 P101 Co2 121.28(9) .
C101 P101 Co2 105.82(9) .
C101 P101 C107 103.68(12) .
C101 P101 C110 104.86(12) .
C110 P101 Co2 116.42(9) .
C110 P101 C107 103.03(12) .
C213 P202 Co3 106.85(10) .
C213 P202 C219 105.97(14) .
C213 P202 C222 100.12(14) .
C219 P202 Co3 115.43(11) .
C219 P202 C222 103.37(15) .
C222 P202 Co3 123.01(11) .
N202 N201 Co3 174.6(3) .
C214 C213 P202 111.8(2) .
C218 C213 P202 126.6(2) .
C218 C213 C214 121.4(3) .
C113 C114 C115 116.6(2) .
C113 C114 B101 118.9(2) .
C115 C114 B101 124.3(2) .
C101 C102 B101 121.3(2) .
C103 C102 C101 116.0(2) .
C103 C102 B101 122.5(2) .
P101 C107 H107 107.2 .
C109 C107 P101 113.66(19) .
C109 C107 H107 107.2 .
C109 C107 C108 109.0(3) .
C108 C107 P101 112.3(2) .
C108 C107 H107 107.2 .
C1 C2 B1 120.9(3) .
C3 C2 C1 116.8(3) .
C3 C2 B1 122.2(3) .
N1 N1 Co1 175.7(3) 2_676
C202 C203 H203 119.1 .
C204 C203 H203 119.1 .
C204 C203 C202 121.8(3) .
C226 C225 Co3 89.36(17) .
C226 C225 B201 120.6(3) .
C230 C225 Co3 95.95(18) .
C230 C225 C226 114.7(2) .
C230 C225 B201 123.5(2) .
B201 C225 Co3 74.42(16) .
N102 N101 Co2 178.0(3) .
Co2 C126 H126 87.5 .
C125 C126 Co2 62.50(13) .
C125 C126 H126 119.2 .
C127 C126 Co2 120.25(18) .
C127 C126 H126 119.2 .
C127 C126 C125 121.5(3) .
C2 C1 P1 115.3(2) .
C6 C1 P1 124.6(2) .
C6 C1 C2 120.0(3) .
C114 C113 P102 111.98(19) .
C118 C113 P102 126.2(2) .
C118 C113 C114 121.7(2) .
C101 C106 H106 119.7 .
C105 C106 H106 119.7 .
C105 C106 C101 120.5(2) .
C126 C125 Co2 80.62(15) .
C126 C125 C130 115.2(2) .
C126 C125 B101 120.8(2) .
C130 C125 Co2 108.56(17) .
C130 C125 B101 123.3(2) .
B101 C125 Co2 73.78(14) .
C102 C101 P101 115.3(2) .
C106 C101 P101 123.32(19) .
C106 C101 C102 121.4(2) .
C203 C202 B201 121.3(3) .
C201 C202 C203 116.9(2) .
C201 C202 B201 121.7(2) .
C14 C15 H15 119.2 .
C16 C15 H15 119.2 .
C16 C15 C14 121.5(3) .
H12D C121 H12E 109.5 .
H12D C121 H12F 109.5 .
H12E C121 H12F 109.5 .
C119 C121 H12D 109.5 .
C119 C121 H12E 109.5 .
C119 C121 H12F 109.5 .
Co3 C226 H226 97.0 .
C225 C226 Co3 55.61(15) .
C225 C226 H226 118.9 .
C227 C226 Co3 116.6(2) .
C227 C226 C225 122.2(3) .
C227 C226 H226 118.9 .
H12G C124 H12H 109.5 .
H12G C124 H12I 109.5 .
H12H C124 H12I 109.5 .
C122 C124 H12G 109.5 .
C122 C124 H12H 109.5 .
C122 C124 H12I 109.5 .
P102 C122 H122 108.2 .
C124 C122 P102 109.83(19) .
C124 C122 H122 108.2 .
C124 C122 C123 110.8(2) .
C123 C122 P102 111.4(2) .
C123 C122 H122 108.2 .
C125 C130 H130 118.7 .
C129 C130 C125 122.5(3) .
C129 C130 H130 118.7 .
C226 C227 H227 119.9 .
C228 C227 C226 120.3(3) .
C228 C227 H227 119.9 .
C213 C214 C215 117.2(3) .
C213 C214 B201 118.6(2) .
C215 C214 B201 123.9(3) .
C15 C14 C13 116.6(2) .
C15 C14 B1 124.5(2) .
C13 C14 B1 118.9(2) .
C102 C103 H103 118.7 .
C104 C103 C102 122.6(2) .
C104 C103 H103 118.7 .
C202 C201 P201 115.5(2) .
C206 C201 P201 123.6(2) .
C206 C201 C202 120.8(2) .
C14 C13 P2 112.80(19) .
C18 C13 P2 125.6(2) .
C18 C13 C14 121.4(3) .
C2 B1 Co1 111.90(19) .
C2 B1 C14 120.6(3) .
C14 B1 Co1 112.55(18) .
C25 B1 Co1 63.57(15) .
C25 B1 C2 119.6(2) .
C25 B1 C14 114.5(2) .
C118 C117 H117 120.3 .
C116 C117 H117 120.3 .
C116 C117 C118 119.3(3) .
C114 C115 H115 119.1 .
C116 C115 C114 121.8(3) .
C116 C115 H115 119.1 .
P202 C219 H219 108.3 .
C221 C219 P202 109.4(2) .
C221 C219 H219 108.3 .
C220 C219 P202 111.1(2) .
C220 C219 H219 108.3 .
C220 C219 C221 111.3(3) .
C227 C228 H228 120.5 .
C229 C228 C227 119.0(3) .
C229 C228 H228 120.5 .
C204 C205 H205 120.3 .
C204 C205 C206 119.3(3) .
C206 C205 H205 120.3 .
C130 C129 H129 119.8 .
C130 C129 C128 120.4(3) .
C128 C129 H129 119.8 .
H24A C24 H24B 109.5 .
H24A C24 H24C 109.5 .
H24B C24 H24C 109.5 .
C22 C24 H24A 109.5 .
C22 C24 H24B 109.5 .
C22 C24 H24C 109.5 .
C225 C230 H230 118.9 .
C229 C230 C225 122.3(3) .
C229 C230 H230 118.9 .
P101 C110 H110 105.4 .
C112 C110 P101 112.0(2) .
C112 C110 H110 105.4 .
C111 C110 P101 117.0(2) .
C111 C110 H110 105.4 .
C111 C110 C112 110.6(2) .
P102 C119 H119 107.3 .
C121 C119 P102 110.64(18) .
C121 C119 H119 107.3 .
C121 C119 C120 108.0(2) .
C120 C119 P102 115.8(2) .
C120 C119 H119 107.3 .
C113 C118 H118 120.0 .
C117 C118 C113 120.0(3) .
C117 C118 H118 120.0 .
C106 C105 H105 120.3 .
C106 C105 C104 119.4(3) .
C104 C105 H105 120.3 .
P2 C22 H22 107.9 .
C24 C22 P2 109.60(19) .
C24 C22 H22 107.9 .
C24 C22 C23 108.0(3) .
C23 C22 P2 115.4(2) .
C23 C22 H22 107.9 .
C203 C204 H204 119.8 .
C205 C204 C203 120.4(3) .
C205 C204 H204 119.8 .
P201 C210 H210 105.1 .
C212 C210 P201 111.7(2) .
C212 C210 H210 105.1 .
C211 C210 P201 117.0(2) .
C211 C210 H210 105.1 .
C211 C210 C212 111.6(3) .
C103 C104 C105 120.0(2) .
C103 C104 H104 120.0 .
C105 C104 H104 120.0 .
B1 C25 Co1 75.24(16) .
C30 C25 Co1 104.6(2) .
C30 C25 B1 123.1(3) .
C26 C25 Co1 83.63(18) .
C26 C25 B1 121.2(3) .
C26 C25 C30 115.2(3) .
C18 C17 H17 120.3 .
C18 C17 C16 119.4(3) .
C16 C17 H17 120.3 .
P2 C19 H19 108.4 .
C21 C19 P2 110.3(2) .
C21 C19 H19 108.4 .
C21 C19 C20 111.3(3) .
C20 C19 P2 109.8(2) .
C20 C19 H19 108.4 .
C228 C229 H229 119.3 .
C230 C229 C228 121.3(3) .
C230 C229 H229 119.3 .
C2 C3 H3 118.8 .
C4 C3 C2 122.4(3) .
C4 C3 H3 118.8 .
C13 C18 H18 119.8 .
C17 C18 C13 120.4(3) .
C17 C18 H18 119.8 .
C28 C27 H27 119.6 .
C28 C27 C26 120.8(3) .
C26 C27 H27 119.6 .
C126 C127 H127 119.7 .
C128 C127 C126 120.6(3) .
C128 C127 H127 119.7 .
C110 C112 H11D 109.5 .
C110 C112 H11E 109.5 .
C110 C112 H11F 109.5 .
H11D C112 H11E 109.5 .
H11D C112 H11F 109.5 .
H11E C112 H11F 109.5 .
C210 C212 H21D 109.5 .
C210 C212 H21E 109.5 .
C210 C212 H21F 109.5 .
H21D C212 H21E 109.5 .
H21D C212 H21F 109.5 .
H21E C212 H21F 109.5 .
C122 C123 H12J 109.5 .
C122 C123 H12K 109.5 .
C122 C123 H12L 109.5 .
H12J C123 H12K 109.5 .
H12J C123 H12L 109.5 .
H12K C123 H12L 109.5 .
C19 C21 H21A 109.5 .
C19 C21 H21B 109.5 .
C19 C21 H21C 109.5 .
H21A C21 H21B 109.5 .
H21A C21 H21C 109.5 .
H21B C21 H21C 109.5 .
C214 C215 H215 119.6 .
C216 C215 C214 120.8(3) .
C216 C215 H215 119.6 .
C129 C128 H128 120.2 .
C127 C128 C129 119.6(3) .
C127 C128 H128 120.2 .
C213 C218 H218 119.9 .
C217 C218 C213 120.2(3) .
C217 C218 H218 119.9 .
C15 C16 H16 119.7 .
C17 C16 C15 120.7(3) .
C17 C16 H16 119.7 .
P202 C222 H222 105.1(19) .
C224 C222 P202 110.1(2) .
C224 C222 H222 110.4(19) .
C223 C222 P202 113.8(2) .
C223 C222 H222 108(2) .
C223 C222 C224 109.6(3) .
C6 C5 H5 120.3 .
C4 C5 H5 120.3 .
C4 C5 C6 119.4(3) .
C110 C111 H11G 109.5 .
C110 C111 H11H 109.5 .
C110 C111 H11I 109.5 .
H11G C111 H11H 109.5 .
H11G C111 H11I 109.5 .
H11H C111 H11I 109.5 .
C117 C116 H116 119.7 .
C115 C116 C117 120.6(3) .
C115 C116 H116 119.7 .
C114 B101 Co2 112.39(18) .
C102 B101 Co2 111.90(17) .
C102 B101 C114 121.2(2) .
C125 B101 Co2 64.26(13) .
C125 B101 C114 114.9(2) .
C125 B101 C102 118.2(2) .
C107 C109 H10A 109.5 .
C107 C109 H10B 109.5 .
C107 C109 H10C 109.5 .
H10A C109 H10B 109.5 .
H10A C109 H10C 109.5 .
H10B C109 H10C 109.5 .
P201 C207 H207 107.4 .
C209 C207 P201 112.9(2) .
C209 C207 H207 107.4 .
C209 C207 C208 109.3(3) .
C208 C207 P201 112.1(2) .
C208 C207 H207 107.4 .
C218 C217 H217 120.2 .
C218 C217 C216 119.7(3) .
C216 C217 H217 120.2 .
P1 C10 H10 104.7 .
C12 C10 P1 118.4(2) .
C12 C10 H10 104.7 .
C12 C10 C11 111.3(3) .
C11 C10 P1 111.7(3) .
C11 C10 H10 104.7 .
C22 C23 H23A 109.5 .
C22 C23 H23B 109.5 .
C22 C23 H23C 109.5 .
H23A C23 H23B 109.5 .
H23A C23 H23C 109.5 .
H23B C23 H23C 109.5 .
C225 B201 Co3 62.83(14) .
C225 B201 C202 118.6(2) .
C225 B201 C214 114.2(2) .
C202 B201 Co3 110.62(19) .
C214 B201 Co3 113.63(19) .
C214 B201 C202 122.0(2) .
C215 C216 H216 119.6 .
C217 C216 C215 120.7(3) .
C217 C216 H216 119.6 .
C25 C30 H30 119.1 .
C29 C30 C25 121.9(3) .
C29 C30 H30 119.1 .
C119 C120 H12M 109.5 .
C119 C120 H12N 109.5 .
C119 C120 H12O 109.5 .
H12M C120 H12N 109.5 .
H12M C120 H12O 109.5 .
H12N C120 H12O 109.5 .
C222 C224 H22A 109.5 .
C222 C224 H22B 109.5 .
C222 C224 H22C 109.5 .
H22A C224 H22B 109.5 .
H22A C224 H22C 109.5 .
H22B C224 H22C 109.5 .
C1 C6 H6 119.4 .
C5 C6 C1 121.2(3) .
C5 C6 H6 119.4 .
C3 C4 H4 120.0 .
C5 C4 C3 119.9(3) .
C5 C4 H4 120.0 .
C201 C206 H206 119.7 .
C205 C206 C201 120.5(3) .
C205 C206 H206 119.7 .
C19 C20 H20A 109.5 .
C19 C20 H20B 109.5 .
C19 C20 H20C 109.5 .
H20A C20 H20B 109.5 .
H20A C20 H20C 109.5 .
H20B C20 H20C 109.5 .
C27 C28 H28 120.5 .
C27 C28 C29 118.9(3) .
C29 C28 H28 120.5 .
C107 C108 H10D 109.5 .
C107 C108 H10E 109.5 .
C107 C108 H10F 109.5 .
H10D C108 H10E 109.5 .
H10D C108 H10F 109.5 .
H10E C108 H10F 109.5 .
C222 C223 H22D 113(2) .
C222 C223 H22E 110(2) .
C222 C223 H22F 112(2) .
H22D C223 H22E 110(3) .
H22D C223 H22F 103(3) .
H22E C223 H22F 109(3) .
C219 C221 H22G 109.5 .
C219 C221 H22H 109.5 .
C219 C221 H22I 109.5 .
H22G C221 H22H 109.5 .
H22G C221 H22I 109.5 .
H22H C221 H22I 109.5 .
C207 C209 H20D 109.5 .
C207 C209 H20E 109.5 .
C207 C209 H20F 109.5 .
H20D C209 H20E 109.5 .
H20D C209 H20F 109.5 .
H20E C209 H20F 109.5 .
C219 C220 H22J 109.5 .
C219 C220 H22K 109.5 .
C219 C220 H22L 109.5 .
H22J C220 H22K 109.5 .
H22J C220 H22L 109.5 .
H22K C220 H22L 109.5 .
C10 C12 H12A 109.5 .
C10 C12 H12B 109.5 .
C10 C12 H12C 109.5 .
H12A C12 H12B 109.5 .
H12A C12 H12C 109.5 .
H12B C12 H12C 109.5 .
Co1 C26 H26 91.8 .
C25 C26 Co1 60.47(16) .
C25 C26 H26 119.0 .
C27 C26 Co1 117.5(2) .
C27 C26 C25 121.9(3) .
C27 C26 H26 119.0 .
C210 C211 H21G 109.5 .
C210 C211 H21H 109.5 .
C210 C211 H21I 109.5 .
H21G C211 H21H 109.5 .
H21G C211 H21I 109.5 .
H21H C211 H21I 109.5 .
C30 C29 C28 121.1(3) .
C30 C29 H29 119.4 .
C28 C29 H29 119.4 .
C207 C208 H20G 109.5 .
C207 C208 H20H 109.5 .
C207 C208 H20I 109.5 .
H20G C208 H20H 109.5 .
H20G C208 H20I 109.5 .
H20H C208 H20I 109.5 .
C10 C11 H11A 109.5 .
C10 C11 H11B 109.5 .
C10 C11 H11C 109.5 .
H11A C11 H11B 109.5 .
H11A C11 H11C 109.5 .
H11B C11 H11C 109.5 .
H9BA C9B H9BB 109.5 .
H9BA C9B H9BC 109.5 .
H9BB C9B H9BC 109.5 .
C7B C9B H9BA 109.5 .
C7B C9B H9BB 109.5 .
C7B C9B H9BC 109.5 .
P1 C7B H7B 107.7 .
C9B C7B P1 109.0(5) .
C9B C7B H7B 107.7 .
C8B C7B P1 112.9(4) .
C8B C7B C9B 111.6(6) .
C8B C7B H7B 107.7 .
H8AA C8A H8AB 109.5 .
H8AA C8A H8AC 109.5 .
H8AB C8A H8AC 109.5 .
C7A C8A H8AA 109.5 .
C7A C8A H8AB 109.5 .
C7A C8A H8AC 109.5 .
P1 C7A H7A 107.0 .
C8A C7A P1 112.1(6) .
C8A C7A H7A 107.0 .
C9A C7A P1 112.2(9) .
C9A C7A C8A 111.3(8) .
C9A C7A H7A 107.0 .
C7B C8B H8BA 109.5 .
C7B C8B H8BB 109.5 .
C7B C8B H8BC 109.5 .
H8BA C8B H8BB 109.5 .
H8BA C8B H8BC 109.5 .
H8BB C8B H8BC 109.5 .
C7A C9A H9AA 109.5 .
C7A C9A H9AB 109.5 .
C7A C9A H9AC 109.5 .
H9AA C9A H9AB 109.5 .
H9AA C9A H9AC 109.5 .
H9AB C9A H9AC 109.5 .

loop_
_geom_bond_atom_site_label_1
_geom_bond_atom_site_label_2
_geom_bond_distance
_geom_bond_site_symmetry_2
Co1 P1 2.2751(9) .
Co1 P2 2.2884(8) .
Co1 N1 1.901(2) .
Co1 B1 2.281(3) .
Co1 C25 2.112(3) .
Co1 C26 2.413(3) .
Co2 P102 2.2592(8) .
Co2 P101 2.2618(8) .
Co2 N101 1.845(2) .
Co2 C126 2.336(3) .
Co2 C125 2.101(2) .
Co2 B101 2.239(3) .
Co3 P201 2.2644(8) .
Co3 P202 2.2614(9) .
Co3 N201 1.847(2) .
Co3 C225 2.055(3) .
Co3 C226 2.490(3) .
Co3 B201 2.224(3) .
P1 C1 1.828(3) .
P1 C10 1.861(3) .
P1 C7B 1.878(5) .
P1 C7A 1.918(8) .
P201 C201 1.826(3) .
P201 C210 1.853(3) .
P201 C207 1.880(3) .
P102 C113 1.817(2) .
P102 C122 1.861(3) .
P102 C119 1.870(3) .
P2 C13 1.812(3) .
P2 C22 1.874(3) .
P2 C19 1.846(3) .
P101 C107 1.875(3) .
P101 C101 1.829(3) .
P101 C110 1.863(3) .
P202 C213 1.817(3) .
P202 C219 1.857(3) .
P202 C222 1.885(3) .
N201 N202 1.087(3) .
C213 C214 1.409(4) .
C213 C218 1.399(4) .
C114 C113 1.409(4) .
C114 C115 1.413(3) .
C114 B101 1.613(4) .
C102 C101 1.416(3) .
C102 C103 1.407(3) .
C102 B101 1.586(4) .
C107 H107 1.0000 .
C107 C109 1.515(4) .
C107 C108 1.523(4) .
C2 C1 1.407(4) .
C2 B1 1.600(4) .
C2 C3 1.407(4) .
N1 N1 1.129(5) 2_676
C203 H203 0.9500 .
C203 C202 1.406(4) .
C203 C204 1.384(4) .
C225 C226 1.429(4) .
C225 C230 1.421(4) .
C225 B201 1.568(4) .
N101 N102 1.098(3) .
C126 H126 0.9500 .
C126 C125 1.421(4) .
C126 C127 1.418(4) .
C1 C6 1.406(4) .
C113 C118 1.395(4) .
C106 H106 0.9500 .
C106 C101 1.394(4) .
C106 C105 1.380(4) .
C125 C130 1.431(4) .
C125 B101 1.559(4) .
C202 C201 1.402(4) .
C202 B201 1.604(4) .
C15 H15 0.9500 .
C15 C14 1.407(4) .
C15 C16 1.389(4) .
C121 H12D 0.9800 .
C121 H12E 0.9800 .
C121 H12F 0.9800 .
C121 C119 1.538(4) .
C226 H226 0.9500 .
C226 C227 1.405(4) .
C124 H12G 0.9800 .
C124 H12H 0.9800 .
C124 H12I 0.9800 .
C124 C122 1.530(4) .
C122 H122 1.0000 .
C122 C123 1.533(4) .
C130 H130 0.9500 .
C130 C129 1.376(4) .
C227 H227 0.9500 .
C227 C228 1.386(4) .
C214 C215 1.410(4) .
C214 B201 1.603(4) .
C14 C13 1.414(4) .
C14 B1 1.609(4) .
C103 H103 0.9500 .
C103 C104 1.378(4) .
C201 C206 1.403(4) .
C13 C18 1.397(4) .
B1 C25 1.553(4) .
C117 H117 0.9500 .
C117 C118 1.393(4) .
C117 C116 1.389(4) .
C115 H115 0.9500 .
C115 C116 1.380(4) .
C219 H219 1.0000 .
C219 C221 1.537(5) .
C219 C220 1.523(5) .
C228 H228 0.9500 .
C228 C229 1.386(4) .
C205 H205 0.9500 .
C205 C204 1.382(4) .
C205 C206 1.382(4) .
C129 H129 0.9500 .
C129 C128 1.402(4) .
C24 H24A 0.9800 .
C24 H24B 0.9800 .
C24 H24C 0.9800 .
C24 C22 1.540(4) .
C230 H230 0.9500 .
C230 C229 1.385(4) .
C110 H110 1.0000 .
C110 C112 1.529(4) .
C110 C111 1.525(4) .
C119 H119 1.0000 .
C119 C120 1.543(4) .
C118 H118 0.9500 .
C105 H105 0.9500 .
C105 C104 1.396(4) .
C22 H22 1.0000 .
C22 C23 1.540(4) .
C204 H204 0.9500 .
C210 H210 1.0000 .
C210 C212 1.541(4) .
C210 C211 1.535(4) .
C104 H104 0.9500 .
C25 C30 1.428(4) .
C25 C26 1.423(4) .
C17 H17 0.9500 .
C17 C18 1.379(4) .
C17 C16 1.388(4) .
C19 H19 1.0000 .
C19 C21 1.517(4) .
C19 C20 1.529(4) .
C229 H229 0.9500 .
C3 H3 0.9500 .
C3 C4 1.383(4) .
C18 H18 0.9500 .
C27 H27 0.9500 .
C27 C28 1.375(5) .
C27 C26 1.403(5) .
C127 H127 0.9500 .
C127 C128 1.368(4) .
C112 H11D 0.9800 .
C112 H11E 0.9800 .
C112 H11F 0.9800 .
C212 H21D 0.9800 .
C212 H21E 0.9800 .
C212 H21F 0.9800 .
C123 H12J 0.9800 .
C123 H12K 0.9800 .
C123 H12L 0.9800 .
C21 H21A 0.9800 .
C21 H21B 0.9800 .
C21 H21C 0.9800 .
C215 H215 0.9500 .
C215 C216 1.398(4) .
C128 H128 0.9500 .
C218 H218 0.9500 .
C218 C217 1.381(4) .
C16 H16 0.9500 .
C222 H222 1.00(3) .
C222 C224 1.540(5) .
C222 C223 1.540(5) .
C5 H5 0.9500 .
C5 C6 1.380(5) .
C5 C4 1.380(5) .
C111 H11G 0.9800 .
C111 H11H 0.9800 .
C111 H11I 0.9800 .
C116 H116 0.9500 .
C109 H10A 0.9800 .
C109 H10B 0.9800 .
C109 H10C 0.9800 .
C207 H207 1.0000 .
C207 C209 1.527(5) .
C207 C208 1.528(4) .
C217 H217 0.9500 .
C217 C216 1.384(5) .
C10 H10 1.0000 .
C10 C12 1.519(5) .
C10 C11 1.524(5) .
C23 H23A 0.9800 .
C23 H23B 0.9800 .
C23 H23C 0.9800 .
C216 H216 0.9500 .
C30 H30 0.9500 .
C30 C29 1.385(5) .
C120 H12M 0.9800 .
C120 H12N 0.9800 .
C120 H12O 0.9800 .
C224 H22A 0.9800 .
C224 H22B 0.9800 .
C224 H22C 0.9800 .
C6 H6 0.9500 .
C4 H4 0.9500 .
C206 H206 0.9500 .
C20 H20A 0.9800 .
C20 H20B 0.9800 .
C20 H20C 0.9800 .
C28 H28 0.9500 .
C28 C29 1.394(5) .
C108 H10D 0.9800 .
C108 H10E 0.9800 .
C108 H10F 0.9800 .
C223 H22D 1.01(4) .
C223 H22E 1.03(4) .
C223 H22F 0.98(4) .
C221 H22G 0.9800 .
C221 H22H 0.9800 .
C221 H22I 0.9800 .
C209 H20D 0.9800 .
C209 H20E 0.9800 .
C209 H20F 0.9800 .
C220 H22J 0.9800 .
C220 H22K 0.9800 .
C220 H22L 0.9800 .
C12 H12A 0.9800 .
C12 H12B 0.9800 .
C12 H12C 0.9800 .
C26 H26 0.9500 .
C211 H21G 0.9800 .
C211 H21H 0.9800 .
C211 H21I 0.9800 .
C29 H29 0.9500 .
C208 H20G 0.9800 .
C208 H20H 0.9800 .
C208 H20I 0.9800 .
C11 H11A 0.9800 .
C11 H11B 0.9800 .
C11 H11C 0.9800 .
C9B H9BA 0.9800 .
C9B H9BB 0.9800 .
C9B H9BC 0.9800 .
C9B C7B 1.534(10) .
C7B H7B 1.0000 .
C7B C8B 1.518(8) .
C8A H8AA 0.9800 .
C8A H8AB 0.9800 .
C8A H8AC 0.9800 .
C8A C7A 1.534(12) .
C7A H7A 1.0000 .
C7A C9A 1.516(16) .
C8B H8BA 0.9800 .
C8B H8BB 0.9800 .
C8B H8BC 0.9800 .
C9A H9AA 0.9800 .
C9A H9AB 0.9800 .
C9A H9AC 0.9800 .

loop_
_geom_torsion_atom_site_label_1
_geom_torsion_atom_site_label_2
_geom_torsion_atom_site_label_3
_geom_torsion_atom_site_label_4
_geom_torsion
Co1 P1 C1 C2 -13.9(2)
Co1 P1 C1 C6 168.3(2)
Co1 P1 C10 C12 171.7(2)
Co1 P1 C10 C11 -57.1(3)
Co1 P1 C7B C9B -50.2(6)
Co1 P1 C7B C8B 74.4(5)
Co1 P2 C13 C14 26.9(2)
Co1 P2 C13 C18 -157.4(2)
Co1 P2 C22 C24 -70.3(2)
Co1 P2 C22 C23 167.47(18)
Co1 P2 C19 C21 54.5(2)
Co1 P2 C19 C20 -68.5(3)
Co1 B1 C25 C30 98.0(3)
Co1 B1 C25 C26 -72.9(3)
Co1 C25 C30 C29 -93.6(3)
Co1 C25 C26 C27 105.8(3)
Co2 P102 C113 C114 28.5(2)
Co2 P102 C113 C118 -156.4(2)
Co2 P102 C122 C124 -71.4(2)
Co2 P102 C122 C123 51.7(2)
Co2 P102 C119 C121 -69.4(2)
Co2 P102 C119 C120 167.30(16)
Co2 P101 C107 C109 -65.3(2)
Co2 P101 C107 C108 59.0(3)
Co2 P101 C101 C102 -9.2(2)
Co2 P101 C101 C106 170.2(2)
Co2 P101 C110 C112 -56.0(2)
Co2 P101 C110 C111 174.85(19)
Co2 C126 C125 C130 -106.2(2)
Co2 C126 C125 B101 64.7(2)
Co2 C126 C127 C128 73.6(3)
Co2 C125 C130 C129 -93.8(3)
Co2 C125 B101 C114 104.0(2)
Co2 C125 B101 C102 -102.2(2)
Co3 P201 C201 C202 13.5(2)
Co3 P201 C201 C206 -168.5(2)
Co3 P201 C210 C212 56.7(2)
Co3 P201 C210 C211 -172.9(2)
Co3 P201 C207 C209 60.8(2)
Co3 P201 C207 C208 -63.2(3)
Co3 P202 C213 C214 -28.1(2)
Co3 P202 C213 C218 157.2(2)
Co3 P202 C219 C221 69.4(2)
Co3 P202 C219 C220 -53.8(3)
Co3 P202 C222 C224 71.1(2)
Co3 P202 C222 C223 -165.4(2)
Co3 C225 C226 C227 -102.1(3)
Co3 C225 C230 C229 98.6(3)
Co3 C225 B201 C202 99.9(2)
Co3 C225 B201 C214 -105.3(2)
Co3 C226 C227 C228 -62.8(3)
P1 C1 C6 C5 175.3(2)
P201 C201 C206 C205 -174.3(2)
P102 C113 C118 C117 -172.5(2)
P2 C13 C18 C17 -172.0(2)
P202 C213 C214 C215 -175.4(2)
P202 C213 C214 B201 10.8(3)
P202 C213 C218 C217 173.5(2)
C213 P202 C219 C221 -172.6(2)
C213 P202 C219 C220 64.2(3)
C213 P202 C222 C224 -46.7(2)
C213 P202 C222 C223 76.7(3)
C213 C214 C215 C216 2.2(4)
C213 C214 B201 Co3 12.5(3)
C213 C214 B201 C225 82.0(3)
C213 C214 B201 C202 -124.1(3)
C213 C218 C217 C216 0.2(5)
C114 C113 C118 C117 2.1(4)
C114 C115 C116 C117 -0.7(4)
C102 C103 C104 C105 -0.2(4)
C107 P101 C101 C102 -137.9(2)
C107 P101 C101 C106 41.6(3)
C107 P101 C110 C112 79.3(2)
C107 P101 C110 C111 -49.9(2)
C2 C1 C6 C5 -2.3(5)
C2 B1 C25 Co1 -101.3(2)
C2 B1 C25 C30 -3.3(4)
C2 B1 C25 C26 -174.3(3)
C2 C3 C4 C5 0.6(5)
C203 C202 C201 P201 172.6(2)
C203 C202 C201 C206 -5.5(4)
C203 C202 B201 Co3 178.2(2)
C203 C202 B201 C225 108.7(3)
C203 C202 B201 C214 -44.1(4)
C225 C226 C227 C228 1.7(4)
C225 C230 C229 C228 -3.2(5)
C126 C125 C130 C129 -5.6(4)
C126 C125 B101 Co2 -68.2(2)
C126 C125 B101 C114 35.8(3)
C126 C125 B101 C102 -170.4(2)
C126 C127 C128 C129 -1.5(4)
C1 P1 C10 C12 55.1(3)
C1 P1 C10 C11 -173.7(2)
C1 P1 C7B C9B 71.5(6)
C1 P1 C7B C8B -163.8(4)
C1 C2 B1 Co1 -2.0(3)
C1 C2 B1 C14 -137.9(3)
C1 C2 B1 C25 69.1(4)
C1 C2 C3 C4 -4.1(4)
C113 P102 C122 C124 170.7(2)
C113 P102 C122 C123 -66.2(2)
C113 P102 C119 C121 48.4(2)
C113 P102 C119 C120 -74.9(2)
C113 C114 C115 C116 0.8(4)
C113 C114 B101 Co2 -13.7(3)
C113 C114 B101 C102 122.5(3)
C113 C114 B101 C125 -84.6(3)
C106 C105 C104 C103 1.1(4)
C125 C126 C127 C128 -0.8(4)
C125 C130 C129 C128 3.7(4)
C101 P101 C107 C109 53.1(2)
C101 P101 C107 C108 177.4(2)
C101 P101 C110 C112 -172.5(2)
C101 P101 C110 C111 58.3(2)
C101 C102 C103 C104 -1.7(4)
C101 C102 B101 Co2 -0.1(3)
C101 C102 B101 C114 -136.5(3)
C101 C102 B101 C125 71.5(3)
C101 C106 C105 C104 0.0(4)
C202 C203 C204 C205 1.0(5)
C202 C201 C206 C205 3.6(4)
C15 C14 C13 P2 174.3(2)
C15 C14 C13 C18 -1.6(4)
C15 C14 B1 Co1 162.2(2)
C15 C14 B1 C2 -62.1(4)
C15 C14 B1 C25 92.2(3)
C226 C225 C230 C229 6.6(4)
C226 C225 B201 Co3 79.7(2)
C226 C225 B201 C202 179.6(2)
C226 C225 B201 C214 -25.5(4)
C226 C227 C228 C229 2.2(4)
C122 P102 C113 C114 153.3(2)
C122 P102 C113 C118 -31.6(3)
C122 P102 C119 C121 156.46(19)
C122 P102 C119 C120 33.2(2)
C130 C125 B101 Co2 101.9(2)
C130 C125 B101 C114 -154.1(2)
C130 C125 B101 C102 -0.3(3)
C130 C129 C128 C127 0.0(4)
C227 C228 C229 C230 -1.4(5)
C214 C213 C218 C217 -0.7(4)
C214 C215 C216 C217 -2.7(5)
C14 C15 C16 C17 1.9(5)
C14 C13 C18 C17 3.4(4)
C14 B1 C25 Co1 104.1(2)
C14 B1 C25 C30 -157.9(3)
C14 B1 C25 C26 31.2(4)
C103 C102 C101 P101 -177.7(2)
C103 C102 C101 C106 2.8(4)
C103 C102 B101 Co2 -175.7(2)
C103 C102 B101 C114 48.0(4)
C103 C102 B101 C125 -104.0(3)
C201 P201 C210 C212 170.5(2)
C201 P201 C210 C211 -59.1(3)
C201 P201 C207 C209 -57.8(2)
C201 P201 C207 C208 178.3(2)
C201 C202 B201 Co3 0.9(3)
C201 C202 B201 C225 -68.6(4)
C201 C202 B201 C214 138.6(3)
C13 P2 C22 C24 47.1(2)
C13 P2 C22 C23 -75.1(2)
C13 P2 C19 C21 -64.2(2)
C13 P2 C19 C20 172.8(2)
C13 C14 B1 Co1 -15.2(3)
C13 C14 B1 C2 120.5(3)
C13 C14 B1 C25 -85.3(3)
B1 C2 C1 P1 10.8(4)
B1 C2 C1 C6 -171.3(3)
B1 C2 C3 C4 172.0(3)
B1 C14 C13 P2 -8.1(3)
B1 C14 C13 C18 176.0(3)
B1 C25 C30 C29 -175.3(3)
B1 C25 C26 Co1 68.5(2)
B1 C25 C26 C27 174.3(3)
C115 C114 C113 P102 173.8(2)
C115 C114 C113 C118 -1.5(4)
C115 C114 B101 Co2 162.1(2)
C115 C114 B101 C102 -61.8(4)
C115 C114 B101 C125 91.1(3)
C219 P202 C213 C214 -151.7(2)
C219 P202 C213 C218 33.6(3)
C219 P202 C222 C224 -156.0(2)
C219 P202 C222 C223 -32.5(3)
C230 C225 C226 Co3 96.3(2)
C230 C225 C226 C227 -5.8(4)
C230 C225 B201 Co3 -86.8(3)
C230 C225 B201 C202 13.0(4)
C230 C225 B201 C214 167.9(3)
C110 P101 C107 C109 162.2(2)
C110 P101 C107 C108 -73.5(3)
C110 P101 C101 C102 114.4(2)
C110 P101 C101 C106 -66.1(3)
C119 P102 C113 C114 -100.8(2)
C119 P102 C113 C118 74.3(3)
C119 P102 C122 C124 66.1(2)
C119 P102 C122 C123 -170.8(2)
C118 C117 C116 C115 1.2(5)
C105 C106 C101 P101 178.6(2)
C105 C106 C101 C102 -2.0(4)
C22 P2 C13 C14 -102.2(2)
C22 P2 C13 C18 73.5(3)
C22 P2 C19 C21 -166.8(2)
C22 P2 C19 C20 70.2(3)
C204 C203 C202 C201 3.3(4)
C204 C203 C202 B201 -174.1(3)
C204 C205 C206 C201 0.8(5)
C210 P201 C201 C202 -107.9(2)
C210 P201 C201 C206 70.1(3)
C210 P201 C207 C209 -165.7(2)
C210 P201 C207 C208 70.3(3)
C25 C30 C29 C28 3.1(6)
C19 P2 C13 C14 152.5(2)
C19 P2 C13 C18 -31.7(3)
C19 P2 C22 C24 154.1(2)
C19 P2 C22 C23 31.9(3)
C3 C2 C1 P1 -173.0(2)
C3 C2 C1 C6 4.8(4)
C3 C2 B1 Co1 -178.0(2)
C3 C2 B1 C14 46.1(4)
C3 C2 B1 C25 -106.8(3)
C18 C17 C16 C15 -0.2(5)
C27 C28 C29 C30 -1.0(5)
C127 C126 C125 Co2 110.3(2)
C127 C126 C125 C130 4.1(3)
C127 C126 C125 B101 175.0(2)
C215 C214 B201 Co3 -160.9(2)
C215 C214 B201 C225 -91.3(3)
C215 C214 B201 C202 62.6(4)
C218 C213 C214 C215 -0.5(4)
C218 C213 C214 B201 -174.3(3)
C218 C217 C216 C215 1.5(5)
C16 C15 C14 C13 -1.0(4)
C16 C15 C14 B1 -178.5(3)
C16 C17 C18 C13 -2.5(4)
C222 P202 C213 C214 101.1(2)
C222 P202 C213 C218 -73.5(3)
C222 P202 C219 C221 -67.7(3)
C222 P202 C219 C220 169.0(2)
C116 C117 C118 C113 -1.9(4)
B101 C114 C113 P102 -10.1(3)
B101 C114 C113 C118 174.5(3)
B101 C114 C115 C116 -175.0(3)
B101 C102 C101 P101 6.4(3)
B101 C102 C101 C106 -173.1(2)
B101 C102 C103 C104 174.1(3)
B101 C125 C130 C129 -176.2(2)
C207 P201 C201 C202 144.4(2)
C207 P201 C201 C206 -37.6(3)
C207 P201 C210 C212 -81.3(2)
C207 P201 C210 C211 49.1(3)
C10 P1 C1 C2 107.8(2)
C10 P1 C1 C6 -70.0(3)
C10 P1 C7B C9B 178.3(6)
C10 P1 C7B C8B -57.1(5)
B201 C225 C226 Co3 -71.4(2)
B201 C225 C226 C227 -173.5(3)
B201 C225 C230 C229 173.9(3)
B201 C202 C201 P201 -10.0(3)
B201 C202 C201 C206 171.9(3)
B201 C214 C215 C216 175.6(3)
C30 C25 C26 Co1 -103.2(3)
C30 C25 C26 C27 2.7(5)
C6 C5 C4 C3 2.1(5)
C4 C5 C6 C1 -1.3(5)
C206 C205 C204 C203 -3.0(5)
C28 C27 C26 Co1 69.9(4)
C28 C27 C26 C25 -0.8(5)
C26 C25 C30 C29 -3.8(5)
C26 C27 C28 C29 -0.2(5)
C7B P1 C1 C2 -151.5(3)
C7B P1 C1 C6 30.7(3)
C7B P1 C10 C12 -47.0(3)
C7B P1 C10 C11 84.2(3)
C7A P1 C1 C2 -130.8(4)
C7A P1 C1 C6 51.4(4)
C7A P1 C10 C12 -65.4(4)
C7A P1 C10 C11 65.9(4)
C7A P1 C7B C9B -50.3(9)
C7A P1 C7B C8B 74.4(9)
